data_9014087
loop_
_publ_author_name
'Beattie, J. K.'
'Moore, C. J.'

_publ_section_title
;
 Crystal and molecular structures of rinneite, sodium tripotassium hexachloroferrate(II),
 and hexaamminecobalt(III) hexachloroferrate(III). Comparison of iron-chloride distances
 in hexachloroferrates(II) and -(III)
;
_journal_name_full 'Inorganic Chemistry'
_journal_page_first 1292
_journal_page_last 1295
_journal_paper_doi 10.1021/ic00134a002
_journal_volume 21
_journal_year 1982
_chemical_compound_source Synthetic
_chemical_formula_sum 'Cl6 Co Fe H18 N6'
_space_group_IT_number 205
_symmetry_space_group_name_Hall '-P 2ac 2ab 3'
_symmetry_space_group_name_H-M 'P a -3'
_cell_angle_alpha 90
_cell_angle_beta 90
_cell_angle_gamma 90
_cell_length_a 11.2506
_cell_length_b 11.2506
_cell_length_c 11.2506
_cell_formula_units_Z 4
_cell_volume 1424.056
_database_code_amcsd 0019750
_exptl_crystal_density_diffrn 2.004
_cod_original_sg_symbol_H-M 'P a 3'
_cod_original_formula_sum 'Fe Co Cl6 N6 H18'
_cod_database_code 9014087
_amcsd_formula_title Co(NH3)6FeCl6

loop_
_space_group_symop_operation_xyz
x,y,z
1/2+z,x,1/2-y
z,1/2-x,1/2+y
1/2-z,1/2+x,y
-z,-x,-y
1/2+y,1/2-z,-x
1/2-y,-z,1/2+x
-y,1/2+z,1/2-x
y,z,x
x,1/2-y,1/2+z
1/2-x,1/2+y,z
1/2+x,y,1/2-z
-x,-y,-z
1/2-z,-x,1/2+y
-z,1/2+x,1/2-y
1/2+z,1/2-x,-y
z,x,y
1/2-y,1/2+z,x
1/2+y,z,1/2-x
y,1/2-z,1/2+x
-y,-z,-x
-x,1/2+y,1/2-z
1/2+x,1/2-y,-z
1/2-x,-y,1/2+z

loop_
_atom_site_label
_atom_site_fract_x
_atom_site_fract_y
_atom_site_fract_z
Fe 0.00000 0.00000 0.00000
Co 0.50000 0.50000 0.50000
Cl -0.07204 0.13198 0.15040
N 0.59990 0.63150 0.44300
H1 0.57700 0.70500 0.46390
H2 0.67020 0.62460 0.46580
H3 0.60110 0.63820 0.36750

loop_
_cod_related_entry_id
_cod_related_entry_database
_cod_related_entry_code
1 AMCSD 0019750
